data_7229146
loop_
_publ_author_name
'Zhao, Fei'
'Fan, Congbin'
'Chen, Zhao'
'Liu, Gang'
'Pu, Shouzhi'

_publ_section_title
;
 Cyanobenzene-containing tetraphenylethene derivatives with
 aggregation-induced emission and self-recovering mechanofluorochromic
 characteristics
;
_journal_issue 69
_journal_name_full 'RSC Adv.'
_journal_page_first 43845
_journal_paper_doi 10.1039/C7RA08248G
_journal_volume 7
_journal_year 2017
_chemical_formula_sum 'C33 H23 N'
_chemical_formula_weight 433.52
_chemical_name_systematic
; 
 ? 
;
_space_group_IT_number 14
_symmetry_cell_setting monoclinic
_symmetry_space_group_name_Hall '-P 2yn'
_symmetry_space_group_name_H-M 'P 1 21/n 1'
_atom_sites_solution_hydrogens geom
_atom_sites_solution_primary direct
_atom_sites_solution_secondary difmap
_audit_creation_method SHELXL-97
_audit_update_record
;
2017-06-01 deposited with the CCDC.
2017-08-28 downloaded from the CCDC.
;
_cell_angle_alpha 90.00
_cell_angle_beta 94.207(2)
_cell_angle_gamma 90.00
_cell_formula_units_Z 4
_cell_length_a 10.6406(19)
_cell_length_b 14.908(3)
_cell_length_c 15.474(3)
_cell_measurement_reflns_used 3080
_cell_measurement_temperature 296(2)
_cell_measurement_theta_max 22.08
_cell_measurement_theta_min 2.36
_cell_volume 2448.0(8)
_computing_cell_refinement 'Bruker SMART'
_computing_data_collection 'Bruker SMART'
_computing_data_reduction 'Bruker SAINT'
_computing_molecular_graphics 'Bruker SHELXTL'
_computing_publication_material 'Bruker SHELXTL'
_computing_structure_refinement 'SHELXL-97 (Sheldrick, 1997)'
_computing_structure_solution 'SHELXS-97 (Sheldrick, 1990)'
_diffrn_ambient_temperature 296(2)
_diffrn_measured_fraction_theta_full 1.000
_diffrn_measured_fraction_theta_max 1.000
_diffrn_measurement_device_type 'CCD area detector'
_diffrn_measurement_method 'phi and omega scans'
_diffrn_radiation_monochromator graphite
_diffrn_radiation_source 'fine-focus sealed tube'
_diffrn_radiation_type MoK\a
_diffrn_radiation_wavelength 0.71073
_diffrn_reflns_av_R_equivalents 0.0543
_diffrn_reflns_av_sigmaI/netI 0.0533
_diffrn_reflns_limit_h_max 13
_diffrn_reflns_limit_h_min -13
_diffrn_reflns_limit_k_max 18
_diffrn_reflns_limit_k_min -18
_diffrn_reflns_limit_l_max 19
_diffrn_reflns_limit_l_min -18
_diffrn_reflns_number 18255
_diffrn_reflns_theta_full 26.00
_diffrn_reflns_theta_max 26.00
_diffrn_reflns_theta_min 1.90
_exptl_absorpt_coefficient_mu 0.068
_exptl_absorpt_correction_T_max 0.9893
_exptl_absorpt_correction_T_min 0.9826
_exptl_absorpt_correction_type none
_exptl_crystal_colour COLORLESS
_exptl_crystal_density_diffrn 1.176
_exptl_crystal_density_method 'not measured'
_exptl_crystal_description BLOCK
_exptl_crystal_F_000 912
_exptl_crystal_size_max 0.26
_exptl_crystal_size_mid 0.20
_exptl_crystal_size_min 0.16
_refine_diff_density_max 0.175
_refine_diff_density_min -0.201
_refine_diff_density_rms 0.047
_refine_ls_extinction_method none
_refine_ls_goodness_of_fit_ref 1.011
_refine_ls_hydrogen_treatment mixed
_refine_ls_matrix_type full
_refine_ls_number_parameters 307
_refine_ls_number_reflns 4812
_refine_ls_number_restraints 0
_refine_ls_restrained_S_all 1.011
_refine_ls_R_factor_all 0.1065
_refine_ls_R_factor_gt 0.0529
_refine_ls_shift/su_max 0.000
_refine_ls_shift/su_mean 0.000
_refine_ls_structure_factor_coef Fsqd
_refine_ls_weighting_details 'calc w=1/[\s^2^(Fo^2^)+(0.0808P)^2^+0.0000P] where P=(Fo^2^+2Fc^2^)/3'
_refine_ls_weighting_scheme calc
_refine_ls_wR_factor_gt 0.1213
_refine_ls_wR_factor_ref 0.1523
_reflns_number_gt 2849
_reflns_number_total 4812
_reflns_threshold_expression >2sigma(I)
_cod_data_source_file c7ra08248g2.cif
_cod_data_source_block 1
_cod_depositor_comments
;
The following automatic conversions were performed:

'_symmetry_cell_setting' value 'Monoclinic' changed to 'monoclinic'
according to
/home/data/users/saulius/crontab/automatic-downloads/rss-feeds/RSC/lib/dictionaries/cif_core.dic
dictionary named 'cif_core.dic' version 2.4.2 from 2011-04-26.

Automatic conversion script
Id: cif_fix_values 4973 2017-02-22 13:04:09Z antanas 
;
_cod_original_cell_volume 2448.0(7)
_cod_original_sg_symbol_H-M P2(1)/n
_cod_database_code 7229146

loop_
_symmetry_equiv_pos_as_xyz
'x, y, z'
'-x+1/2, y+1/2, -z+1/2'
'-x, -y, -z'
'x-1/2, -y-1/2, z-1/2'

loop_
_atom_site_label
_atom_site_type_symbol
_atom_site_fract_x
_atom_site_fract_y
_atom_site_fract_z
_atom_site_U_iso_or_equiv
_atom_site_adp_type
_atom_site_occupancy
_atom_site_symmetry_multiplicity
_atom_site_calc_flag
_atom_site_refinement_flags
C24 C 0.5666(2) 0.55713(12) 0.15661(13) 0.0430(5) Uani 1 1 d .
C7 C 0.54091(17) 0.83812(12) 0.21920(12) 0.0379(5) Uani 1 1 d .
C4 C 0.59818(18) 0.89817(12) 0.15545(12) 0.0372(5) Uani 1 1 d .
C22 C 0.66196(19) 0.70328(13) 0.17481(13) 0.0453(5) Uani 1 1 d .
H22A H 0.7327 0.7395 0.1724 0.054 Uiso 1 1 calc R
C21 C 0.54955(18) 0.74037(12) 0.19925(12) 0.0386(5) Uani 1 1 d .
C8 C 0.48498(18) 0.86956(12) 0.28872(12) 0.0391(5) Uani 1 1 d .
C9 C 0.45745(18) 0.96675(12) 0.30067(12) 0.0388(5) Uani 1 1 d .
C26 C 0.44594(19) 0.68379(13) 0.20043(13) 0.0449(5) Uani 1 1 d .
H26A H 0.3694 0.7071 0.2154 0.054 Uiso 1 1 calc R
C23 C 0.6695(2) 0.61390(13) 0.15426(13) 0.0469(5) Uani 1 1 d .
H23A H 0.7456 0.5909 0.1383 0.056 Uiso 1 1 calc R
C15 C 0.44676(19) 0.81044(12) 0.36038(12) 0.0398(5) Uani 1 1 d .
C25 C 0.4538(2) 0.59393(13) 0.18002(13) 0.0472(5) Uani 1 1 d .
H25A H 0.3829 0.5576 0.1819 0.057 Uiso 1 1 calc R
C10 C 0.38873(19) 1.01570(13) 0.23753(13) 0.0477(5) Uani 1 1 d .
H10A H 0.3599 0.9877 0.1861 0.057 Uiso 1 1 calc R
C20 C 0.3279(2) 0.81948(14) 0.39165(13) 0.0498(6) Uani 1 1 d .
H20A H 0.2717 0.8616 0.3669 0.060 Uiso 1 1 calc R
C5 C 0.6832(2) 0.96448(13) 0.18150(14) 0.0506(6) Uani 1 1 d .
H5A H 0.7028 0.9742 0.2403 0.061 Uiso 1 1 calc R
C3 C 0.5711(2) 0.88544(13) 0.06712(13) 0.0473(5) Uani 1 1 d .
H3A H 0.5149 0.8407 0.0479 0.057 Uiso 1 1 calc R
C11 C 0.3624(2) 1.10533(15) 0.24960(16) 0.0592(6) Uani 1 1 d .
H11A H 0.3163 1.1372 0.2064 0.071 Uiso 1 1 calc R
C14 C 0.4969(2) 1.01040(13) 0.37740(14) 0.0499(6) Uani 1 1 d .
H14A H 0.5417 0.9787 0.4213 0.060 Uiso 1 1 calc R
C27 C 0.5786(2) 0.46090(13) 0.13365(14) 0.0490(5) Uani 1 1 d .
C6 C 0.7398(2) 1.01670(15) 0.12138(17) 0.0634(7) Uani 1 1 d .
H6A H 0.7976 1.0607 0.1400 0.076 Uiso 1 1 calc R
C13 C 0.4709(2) 1.09977(15) 0.38935(16) 0.0597(6) Uani 1 1 d .
H13A H 0.4986 1.1280 0.4409 0.072 Uiso 1 1 calc R
C16 C 0.5280(2) 0.74771(13) 0.39939(13) 0.0500(6) Uani 1 1 d .
H16A H 0.6080 0.7407 0.3797 0.060 Uiso 1 1 calc R
C12 C 0.4040(2) 1.14743(14) 0.32524(17) 0.0625(7) Uani 1 1 d .
H12A H 0.3871 1.2080 0.3331 0.075 Uiso 1 1 calc R
C18 C 0.3754(3) 0.70472(15) 0.49683(15) 0.0636(7) Uani 1 1 d .
H18A H 0.3517 0.6695 0.5425 0.076 Uiso 1 1 calc R
C17 C 0.4928(2) 0.69514(14) 0.46721(14) 0.0609(6) Uani 1 1 d .
H17A H 0.5488 0.6533 0.4927 0.073 Uiso 1 1 calc R
C1 C 0.7108(2) 1.00368(16) 0.03434(17) 0.0648(7) Uani 1 1 d .
H1A H 0.7481 1.0390 -0.0061 0.078 Uiso 1 1 calc R
C19 C 0.2927(2) 0.76645(16) 0.45902(14) 0.0607(6) Uani 1 1 d .
H19A H 0.2128 0.7726 0.4789 0.073 Uiso 1 1 calc R
C2 C 0.6268(2) 0.93850(16) 0.00775(15) 0.0615(7) Uani 1 1 d .
H2A H 0.6068 0.9297 -0.0512 0.074 Uiso 1 1 calc R
C28 C 0.6403(2) 0.43684(15) 0.06060(16) 0.0659(7) Uani 1 1 d .
H28A H 0.6696 0.4816 0.0254 0.079 Uiso 1 1 calc R
C32 C 0.5346(2) 0.39114(14) 0.18411(16) 0.0567(6) Uani 1 1 d .
C31 C 0.5537(3) 0.30163(16) 0.1617(2) 0.0768(8) Uani 1 1 d .
H31A H 0.5242 0.2560 0.1958 0.092 Uiso 1 1 calc R
C33 C 0.4715(3) 0.40772(16) 0.2623(2) 0.0692(7) Uani 1 1 d .
C29 C 0.6588(3) 0.34771(18) 0.03927(18) 0.0817(9) Uani 1 1 d .
H29A H 0.7009 0.3335 -0.0095 0.098 Uiso 1 1 calc R
N1 N 0.4208(3) 0.41566(17) 0.32395(19) 0.1053(9) Uani 1 1 d .
C30 C 0.6158(3) 0.28069(18) 0.0895(2) 0.0848(9) Uani 1 1 d .
H30A H 0.6285 0.2210 0.0749 0.102 Uiso 1 1 calc R

loop_
_atom_site_aniso_label
_atom_site_aniso_U_11
_atom_site_aniso_U_22
_atom_site_aniso_U_33
_atom_site_aniso_U_23
_atom_site_aniso_U_13
_atom_site_aniso_U_12
C24 0.0547(14) 0.0397(11) 0.0349(12) 0.0024(9) 0.0053(10) 0.0022(10)
C7 0.0413(12) 0.0403(11) 0.0332(11) 0.0017(8) 0.0094(9) -0.0009(9)
C4 0.0395(11) 0.0351(10) 0.0385(12) 0.0004(8) 0.0121(9) 0.0040(9)
C22 0.0447(13) 0.0435(12) 0.0498(13) 0.0059(9) 0.0168(10) -0.0006(9)
C21 0.0456(12) 0.0397(11) 0.0317(11) 0.0020(8) 0.0104(9) -0.0011(9)
C8 0.0427(11) 0.0396(11) 0.0357(11) 0.0013(8) 0.0086(9) -0.0025(9)
C9 0.0420(12) 0.0398(11) 0.0363(12) 0.0010(9) 0.0146(9) -0.0017(9)
C26 0.0424(12) 0.0464(12) 0.0472(13) -0.0040(9) 0.0124(10) -0.0002(10)
C23 0.0508(13) 0.0436(12) 0.0486(13) 0.0051(10) 0.0183(10) 0.0059(10)
C15 0.0488(12) 0.0377(11) 0.0344(11) -0.0026(9) 0.0127(9) -0.0032(9)
C25 0.0488(13) 0.0447(12) 0.0489(14) -0.0018(10) 0.0084(10) -0.0049(10)
C10 0.0547(13) 0.0512(13) 0.0390(12) 0.0015(10) 0.0146(10) 0.0050(10)
C20 0.0489(13) 0.0555(13) 0.0465(13) 0.0024(10) 0.0137(10) -0.0013(10)
C5 0.0543(14) 0.0520(13) 0.0467(13) -0.0001(10) 0.0114(11) -0.0076(11)
C3 0.0585(14) 0.0470(12) 0.0374(13) 0.0005(9) 0.0101(10) -0.0009(10)
C11 0.0665(16) 0.0531(14) 0.0605(16) 0.0124(12) 0.0230(13) 0.0156(12)
C14 0.0590(14) 0.0470(12) 0.0443(13) -0.0026(10) 0.0085(11) -0.0011(10)
C27 0.0546(14) 0.0422(12) 0.0485(14) -0.0026(10) -0.0072(11) 0.0049(10)
C6 0.0598(15) 0.0552(14) 0.0771(19) 0.0071(13) 0.0189(13) -0.0126(12)
C13 0.0702(16) 0.0513(14) 0.0594(16) -0.0157(12) 0.0176(13) -0.0072(12)
C16 0.0605(14) 0.0475(12) 0.0434(13) 0.0019(10) 0.0139(11) 0.0036(11)
C12 0.0715(17) 0.0395(13) 0.081(2) -0.0032(13) 0.0333(15) 0.0037(12)
C18 0.088(2) 0.0570(15) 0.0478(15) 0.0099(11) 0.0196(14) -0.0163(14)
C17 0.0832(18) 0.0483(13) 0.0522(15) 0.0101(11) 0.0115(13) 0.0029(12)
C1 0.0756(18) 0.0590(15) 0.0641(18) 0.0221(13) 0.0330(14) 0.0033(13)
C19 0.0608(15) 0.0710(16) 0.0535(16) 0.0001(12) 0.0259(12) -0.0155(13)
C2 0.0815(18) 0.0651(15) 0.0401(14) 0.0101(11) 0.0196(12) 0.0102(14)
C28 0.0830(19) 0.0597(15) 0.0549(16) -0.0035(12) 0.0041(13) 0.0195(13)
C32 0.0590(15) 0.0415(12) 0.0679(17) 0.0007(11) -0.0073(12) -0.0029(11)
C31 0.0741(18) 0.0453(15) 0.108(2) 0.0015(14) -0.0115(17) -0.0060(13)
C33 0.0760(19) 0.0528(15) 0.079(2) 0.0189(14) 0.0061(16) -0.0050(13)
C29 0.098(2) 0.0703(18) 0.074(2) -0.0239(15) -0.0095(17) 0.0275(17)
N1 0.125(2) 0.101(2) 0.094(2) 0.0350(16) 0.0348(18) 0.0032(16)
C30 0.090(2) 0.0506(16) 0.109(3) -0.0267(17) -0.0234(19) 0.0109(15)

loop_
_atom_type_symbol
_atom_type_description
_atom_type_scat_dispersion_real
_atom_type_scat_dispersion_imag
_atom_type_scat_source
C C 0.0033 0.0016 'International Tables Vol C Tables 4.2.6.8 and 6.1.1.4'
H H 0.0000 0.0000 'International Tables Vol C Tables 4.2.6.8 and 6.1.1.4'
N N 0.0061 0.0033 'International Tables Vol C Tables 4.2.6.8 and 6.1.1.4'

loop_
_geom_angle_atom_site_label_1
_geom_angle_atom_site_label_2
_geom_angle_atom_site_label_3
_geom_angle
C23 C24 C25 117.64(18)
C23 C24 C27 120.12(19)
C25 C24 C27 122.23(19)
C8 C7 C4 122.85(17)
C8 C7 C21 122.71(17)
C4 C7 C21 114.44(16)
C5 C4 C3 118.00(18)
C5 C4 C7 121.78(17)
C3 C4 C7 120.15(17)
C23 C22 C21 120.85(19)
C23 C22 H22A 119.6
C21 C22 H22A 119.6
C26 C21 C22 117.39(17)
C26 C21 C7 121.91(17)
C22 C21 C7 120.65(17)
C7 C8 C9 122.51(17)
C7 C8 C15 123.06(17)
C9 C8 C15 114.43(16)
C10 C9 C14 117.81(18)
C10 C9 C8 121.50(18)
C14 C9 C8 120.66(18)
C25 C26 C21 121.67(19)
C25 C26 H26A 119.2
C21 C26 H26A 119.2
C22 C23 C24 121.80(19)
C22 C23 H23A 119.1
C24 C23 H23A 119.1
C16 C15 C20 117.95(18)
C16 C15 C8 121.80(18)
C20 C15 C8 120.23(18)
C26 C25 C24 120.64(19)
C26 C25 H25A 119.7
C24 C25 H25A 119.7
C11 C10 C9 121.1(2)
C11 C10 H10A 119.5
C9 C10 H10A 119.5
C19 C20 C15 120.6(2)
C19 C20 H20A 119.7
C15 C20 H20A 119.7
C4 C5 C6 121.0(2)
C4 C5 H5A 119.5
C6 C5 H5A 119.5
C2 C3 C4 120.6(2)
C2 C3 H3A 119.7
C4 C3 H3A 119.7
C12 C11 C10 120.1(2)
C12 C11 H11A 119.9
C10 C11 H11A 119.9
C13 C14 C9 121.1(2)
C13 C14 H14A 119.5
C9 C14 H14A 119.5
C28 C27 C32 117.2(2)
C28 C27 C24 119.7(2)
C32 C27 C24 123.1(2)
C1 C6 C5 120.1(2)
C1 C6 H6A 119.9
C5 C6 H6A 119.9
C12 C13 C14 120.1(2)
C12 C13 H13A 119.9
C14 C13 H13A 119.9
C15 C16 C17 121.2(2)
C15 C16 H16A 119.4
C17 C16 H16A 119.4
C11 C12 C13 119.8(2)
C11 C12 H12A 120.1
C13 C12 H12A 120.1
C17 C18 C19 119.9(2)
C17 C18 H18A 120.0
C19 C18 H18A 120.0
C18 C17 C16 120.0(2)
C18 C17 H17A 120.0
C16 C17 H17A 120.0
C2 C1 C6 119.5(2)
C2 C1 H1A 120.3
C6 C1 H1A 120.3
C18 C19 C20 120.3(2)
C18 C19 H19A 119.9
C20 C19 H19A 119.9
C1 C2 C3 120.8(2)
C1 C2 H2A 119.6
C3 C2 H2A 119.6
C29 C28 C27 121.5(2)
C29 C28 H28A 119.2
C27 C28 H28A 119.2
C31 C32 C27 120.6(3)
C31 C32 C33 117.1(2)
C27 C32 C33 122.2(2)
C30 C31 C32 120.4(3)
C30 C31 H31A 119.8
C32 C31 H31A 119.8
N1 C33 C32 176.1(3)
C30 C29 C28 120.4(3)
C30 C29 H29A 119.8
C28 C29 H29A 119.8
C29 C30 C31 119.8(2)
C29 C30 H30A 120.1
C31 C30 H30A 120.1

loop_
_geom_bond_atom_site_label_1
_geom_bond_atom_site_label_2
_geom_bond_distance
C24 C23 1.386(3)
C24 C25 1.392(3)
C24 C27 1.486(3)
C7 C8 1.351(3)
C7 C4 1.495(3)
C7 C21 1.494(3)
C4 C5 1.380(3)
C4 C3 1.389(3)
C22 C23 1.374(3)
C22 C21 1.395(3)
C22 H22A 0.9300
C21 C26 1.389(3)
C8 C9 1.492(3)
C8 C15 1.496(3)
C9 C10 1.385(3)
C9 C14 1.392(3)
C26 C25 1.380(3)
C26 H26A 0.9300
C23 H23A 0.9300
C15 C16 1.382(3)
C15 C20 1.394(3)
C25 H25A 0.9300
C10 C11 1.381(3)
C10 H10A 0.9300
C20 C19 1.382(3)
C20 H20A 0.9300
C5 C6 1.384(3)
C5 H5A 0.9300
C3 C2 1.379(3)
C3 H3A 0.9300
C11 C12 1.373(3)
C11 H11A 0.9300
C14 C13 1.376(3)
C14 H14A 0.9300
C27 C28 1.395(3)
C27 C32 1.401(3)
C6 C1 1.373(3)
C6 H6A 0.9300
C13 C12 1.375(3)
C13 H13A 0.9300
C16 C17 1.383(3)
C16 H16A 0.9300
C12 H12A 0.9300
C18 C17 1.369(3)
C18 C19 1.374(3)
C18 H18A 0.9300
C17 H17A 0.9300
C1 C2 1.363(3)
C1 H1A 0.9300
C19 H19A 0.9300
C2 H2A 0.9300
C28 C29 1.387(3)
C28 H28A 0.9300
C32 C31 1.397(3)
C32 C33 1.447(4)
C31 C30 1.375(4)
C31 H31A 0.9300
C33 N1 1.136(3)
C29 C30 1.365(4)
C29 H29A 0.9300
C30 H30A 0.9300

loop_
_geom_torsion_atom_site_label_1
_geom_torsion_atom_site_label_2
_geom_torsion_atom_site_label_3
_geom_torsion_atom_site_label_4
_geom_torsion
C8 C7 C4 C5 51.0(3)
C21 C7 C4 C5 -129.49(19)
C8 C7 C4 C3 -132.1(2)
C21 C7 C4 C3 47.4(2)
C23 C22 C21 C26 -1.1(3)
C23 C22 C21 C7 -178.32(18)
C8 C7 C21 C26 47.6(3)
C4 C7 C21 C26 -131.89(19)
C8 C7 C21 C22 -135.3(2)
C4 C7 C21 C22 45.2(2)
C4 C7 C8 C9 9.8(3)
C21 C7 C8 C9 -169.59(18)
C4 C7 C8 C15 -169.51(18)
C21 C7 C8 C15 11.1(3)
C7 C8 C9 C10 54.3(3)
C15 C8 C9 C10 -126.28(19)
C7 C8 C9 C14 -127.8(2)
C15 C8 C9 C14 51.6(2)
C22 C21 C26 C25 1.3(3)
C7 C21 C26 C25 178.49(18)
C21 C22 C23 C24 0.2(3)
C25 C24 C23 C22 0.5(3)
C27 C24 C23 C22 179.82(19)
C7 C8 C15 C16 48.5(3)
C9 C8 C15 C16 -130.94(19)
C7 C8 C15 C20 -133.6(2)
C9 C8 C15 C20 47.0(3)
C21 C26 C25 C24 -0.6(3)
C23 C24 C25 C26 -0.3(3)
C27 C24 C25 C26 -179.60(19)
C14 C9 C10 C11 1.2(3)
C8 C9 C10 C11 179.18(18)
C16 C15 C20 C19 -0.6(3)
C8 C15 C20 C19 -178.64(19)
C3 C4 C5 C6 0.0(3)
C7 C4 C5 C6 176.94(19)
C5 C4 C3 C2 -0.8(3)
C7 C4 C3 C2 -177.78(19)
C9 C10 C11 C12 -0.2(3)
C10 C9 C14 C13 -1.4(3)
C8 C9 C14 C13 -179.34(19)
C23 C24 C27 C28 -44.9(3)
C25 C24 C27 C28 134.4(2)
C23 C24 C27 C32 132.6(2)
C25 C24 C27 C32 -48.1(3)
C4 C5 C6 C1 0.7(3)
C9 C14 C13 C12 0.5(3)
C20 C15 C16 C17 0.2(3)
C8 C15 C16 C17 178.19(19)
C10 C11 C12 C13 -0.7(3)
C14 C13 C12 C11 0.6(4)
C19 C18 C17 C16 0.1(4)
C15 C16 C17 C18 0.0(3)
C5 C6 C1 C2 -0.6(4)
C17 C18 C19 C20 -0.5(4)
C15 C20 C19 C18 0.8(3)
C6 C1 C2 C3 -0.2(4)
C4 C3 C2 C1 0.9(3)
C32 C27 C28 C29 -0.8(4)
C24 C27 C28 C29 176.8(2)
C28 C27 C32 C31 0.6(3)
C24 C27 C32 C31 -176.9(2)
C28 C27 C32 C33 178.7(2)
C24 C27 C32 C33 1.2(3)
C27 C32 C31 C30 -0.1(4)
C33 C32 C31 C30 -178.3(2)
C31 C32 C33 N1 -7(5)
C27 C32 C33 N1 175(5)
C27 C28 C29 C30 0.5(4)
C28 C29 C30 C31 0.0(4)
C32 C31 C30 C29 -0.2(4)
